data_4066663
loop_
_publ_author_name
'Ullrich, Matthias'
'Lough, Alan J.'
'Stephan, Douglas W.'

_publ_section_title
;
 Dihydrogen Activation by B(p-C6F4H)3and Phosphines
;
_journal_issue 16
_journal_name_full Organometallics
_journal_page_first 3647
_journal_paper_doi 10.1021/om100563m
_journal_volume 29
_journal_year 2010
_chemical_formula_sum 'C24 H18 B F12 P'
_chemical_formula_weight 576.16
_space_group_IT_number 14
_symmetry_cell_setting monoclinic
_symmetry_space_group_name_Hall '-P 2ybc'
_symmetry_space_group_name_H-M 'P 1 21/c 1'
_atom_sites_solution_hydrogens geom
_atom_sites_solution_primary direct
_atom_sites_solution_secondary difmap
_audit_creation_method SHELXL-97
_cell_angle_alpha 90.00
_cell_angle_beta 106.0450(10)
_cell_angle_gamma 90.00
_cell_formula_units_Z 4
_cell_length_a 11.8572(5)
_cell_length_b 11.2477(6)
_cell_length_c 18.1725(9)
_cell_measurement_reflns_used 5852
_cell_measurement_temperature 296(2)
_cell_measurement_theta_max 27.42
_cell_measurement_theta_min 2.33
_cell_volume 2329.2(2)
_computing_cell_refinement 'Bruker SAINT'
_computing_data_collection 'Bruker APEX2'
_computing_data_reduction 'Bruker SAINT'
_computing_molecular_graphics 'Bruker SHELXTL'
_computing_publication_material 'Bruker SHELXTL'
_computing_structure_refinement 'SHELXL-97 (Sheldrick, 1997)'
_computing_structure_solution 'SHELXS-97 (Sheldrick, 1990)'
_diffrn_ambient_temperature 296(2)
_diffrn_measured_fraction_theta_full 0.994
_diffrn_measured_fraction_theta_max 0.994
_diffrn_measurement_device_type 'Bruker APEX-II CCD'
_diffrn_measurement_method '\f and \w scans'
_diffrn_radiation_monochromator graphite
_diffrn_radiation_source 'fine-focus sealed tube'
_diffrn_radiation_type MoK\a
_diffrn_radiation_wavelength 0.71073
_diffrn_reflns_av_R_equivalents 0.0309
_diffrn_reflns_av_sigmaI/netI 0.0307
_diffrn_reflns_limit_h_max 15
_diffrn_reflns_limit_h_min -9
_diffrn_reflns_limit_k_max 14
_diffrn_reflns_limit_k_min -14
_diffrn_reflns_limit_l_max 23
_diffrn_reflns_limit_l_min -23
_diffrn_reflns_number 19930
_diffrn_reflns_theta_full 27.80
_diffrn_reflns_theta_max 27.80
_diffrn_reflns_theta_min 1.79
_diffrn_standards_number 0
_exptl_absorpt_coefficient_mu 0.227
_exptl_absorpt_correction_T_max 0.7456
_exptl_absorpt_correction_T_min 0.6885
_exptl_absorpt_correction_type multi-scan
_exptl_crystal_colour colourless
_exptl_crystal_density_diffrn 1.643
_exptl_crystal_density_method 'not measured'
_exptl_crystal_description plate
_exptl_crystal_F_000 1160
_exptl_crystal_size_max 0.50
_exptl_crystal_size_mid 0.40
_exptl_crystal_size_min 0.08
_refine_diff_density_max 1.104
_refine_diff_density_min -0.450
_refine_diff_density_rms 0.062
_refine_ls_extinction_method none
_refine_ls_goodness_of_fit_ref 1.029
_refine_ls_hydrogen_treatment fixed
_refine_ls_matrix_type full
_refine_ls_number_parameters 346
_refine_ls_number_reflns 5478
_refine_ls_number_restraints 0
_refine_ls_restrained_S_all 1.029
_refine_ls_R_factor_all 0.0630
_refine_ls_R_factor_gt 0.0455
_refine_ls_shift/su_max 0.001
_refine_ls_shift/su_mean 0.000
_refine_ls_structure_factor_coef Fsqd
_refine_ls_weighting_details 'calc w=1/[\s^2^(Fo^2^)+(0.0606P)^2^+1.5468P] where P=(Fo^2^+2Fc^2^)/3'
_refine_ls_weighting_scheme calc
_refine_ls_wR_factor_gt 0.1129
_refine_ls_wR_factor_ref 0.1231
_reflns_number_gt 4223
_reflns_number_total 5478
_reflns_threshold_expression >2sigma(I)
_cod_data_source_file om100563m_si_003.cif
_cod_data_source_block Et3PB(pC6F4H)3
_cod_depositor_comments
;
The following automatic conversions were performed:

'_symmetry_cell_setting' value 'Monoclinic' changed to 'monoclinic'
according to /home/saulius/struct/CIF-dictionaries/cif_core.dic
dictionary named 'cif_core.dic' version 2.4.1 from 2010-06-29.

Automatic conversion script
Id: cif_fix_values 1715 2011-07-08 13:25:40Z adriana 
;
_cod_original_sg_symbol_H-M P2(1)/c
_cod_database_code 4066663

loop_
_symmetry_equiv_pos_as_xyz
'x, y, z'
'-x, y+1/2, -z+1/2'
'-x, -y, -z'
'x, -y-1/2, z-1/2'

loop_
_atom_site_label
_atom_site_type_symbol
_atom_site_fract_x
_atom_site_fract_y
_atom_site_fract_z
_atom_site_U_iso_or_equiv
_atom_site_adp_type
_atom_site_occupancy
_atom_site_symmetry_multiplicity
_atom_site_calc_flag
_atom_site_refinement_flags
P1 P 0.81258(4) 0.56530(5) 0.11804(3) 0.02332(13) Uani 1 1 d .
C1 C 0.7180(2) 0.4347(2) 0.10198(12) 0.0312(5) Uani 1 1 d .
H1A H 0.6391 0.4594 0.1006 0.037 Uiso 1 1 calc R
H1B H 0.7153 0.4015 0.0523 0.037 Uiso 1 1 calc R
C2 C 0.7568(2) 0.3376(2) 0.16239(15) 0.0422(6) Uani 1 1 d .
H2A H 0.8323 0.3079 0.1614 0.063 Uiso 1 1 calc R
H2B H 0.7007 0.2740 0.1517 0.063 Uiso 1 1 calc R
H2C H 0.7619 0.3700 0.2121 0.063 Uiso 1 1 calc R
C3 C 0.96334(18) 0.50760(19) 0.13543(11) 0.0258(4) Uani 1 1 d .
H3A H 0.9585 0.4295 0.1121 0.031 Uiso 1 1 calc R
H3B H 1.0047 0.5588 0.1087 0.031 Uiso 1 1 calc R
C4 C 1.0380(2) 0.4966(2) 0.21811(12) 0.0371(5) Uani 1 1 d .
H4A H 1.0546 0.5744 0.2401 0.056 Uiso 1 1 calc R
H4B H 1.1103 0.4571 0.2194 0.056 Uiso 1 1 calc R
H4C H 0.9962 0.4514 0.2469 0.056 Uiso 1 1 calc R
C5 C 0.79864(19) 0.6290(2) 0.20853(11) 0.0296(5) Uani 1 1 d .
H5A H 0.8556 0.5902 0.2504 0.036 Uiso 1 1 calc R
H5B H 0.8200 0.7124 0.2098 0.036 Uiso 1 1 calc R
C6 C 0.6793(2) 0.6201(3) 0.22379(13) 0.0382(6) Uani 1 1 d .
H6A H 0.6223 0.6623 0.1847 0.057 Uiso 1 1 calc R
H6B H 0.6834 0.6544 0.2728 0.057 Uiso 1 1 calc R
H6C H 0.6569 0.5381 0.2235 0.057 Uiso 1 1 calc R
B1 B 0.76700(19) 0.6848(2) 0.02748(12) 0.0218(4) Uani 1 1 d .
C11 C 0.70717(18) 0.61328(18) -0.05320(11) 0.0236(4) Uani 1 1 d .
C12 C 0.75435(18) 0.50898(19) -0.07259(11) 0.0250(4) Uani 1 1 d .
F12 F 0.85082(11) 0.46131(11) -0.02315(7) 0.0312(3) Uani 1 1 d .
C13 C 0.71165(19) 0.45070(19) -0.14208(12) 0.0288(4) Uani 1 1 d .
F13 F 0.76510(13) 0.34984(12) -0.15472(8) 0.0391(3) Uani 1 1 d .
C14 C 0.61785(19) 0.4942(2) -0.19743(12) 0.0321(5) Uani 1 1 d .
H14 H 0.5875 0.4545 -0.2436 0.038 Uiso 1 1 calc R
C15 C 0.57078(18) 0.5995(2) -0.18131(12) 0.0302(5) Uani 1 1 d .
F15 F 0.48096(12) 0.65022(14) -0.23478(7) 0.0411(3) Uani 1 1 d .
C16 C 0.61398(18) 0.65676(19) -0.11200(12) 0.0273(4) Uani 1 1 d .
F16 F 0.56504(12) 0.76320(12) -0.10504(7) 0.0371(3) Uani 1 1 d .
C21 C 0.88718(17) 0.75205(17) 0.02013(11) 0.0223(4) Uani 1 1 d .
C22 C 0.97600(19) 0.79148(18) 0.08328(11) 0.0258(4) Uani 1 1 d .
F22 F 0.96388(12) 0.77303(12) 0.15429(7) 0.0357(3) Uani 1 1 d .
C23 C 1.07532(19) 0.85070(19) 0.07934(12) 0.0285(5) Uani 1 1 d .
F23 F 1.15272(12) 0.88829(13) 0.14417(7) 0.0407(3) Uani 1 1 d .
C24 C 1.09675(18) 0.87301(19) 0.01002(13) 0.0295(5) Uani 1 1 d .
H24 H 1.1646 0.9112 0.0066 0.035 Uiso 1 1 calc R
C25 C 1.01237(19) 0.8357(2) -0.05366(12) 0.0283(4) Uani 1 1 d .
F25 F 1.02666(12) 0.85598(14) -0.12396(7) 0.0433(4) Uani 1 1 d .
C26 C 0.91164(18) 0.77880(19) -0.04913(11) 0.0249(4) Uani 1 1 d .
F26 F 0.83510(11) 0.75138(13) -0.11732(7) 0.0385(3) Uani 1 1 d .
C31 C 0.67172(17) 0.77372(18) 0.05091(11) 0.0227(4) Uani 1 1 d .
C32 C 0.55800(18) 0.73573(18) 0.04630(11) 0.0243(4) Uani 1 1 d .
F32 F 0.52653(10) 0.62266(11) 0.02363(7) 0.0311(3) Uani 1 1 d .
C33 C 0.47326(18) 0.8050(2) 0.06347(12) 0.0278(4) Uani 1 1 d .
F33 F 0.36535(11) 0.75908(13) 0.05521(9) 0.0411(3) Uani 1 1 d .
C34 C 0.4961(2) 0.9202(2) 0.08858(12) 0.0304(5) Uani 1 1 d .
H34 H 0.4394 0.9679 0.1004 0.036 Uiso 1 1 calc R
C35 C 0.6078(2) 0.96064(19) 0.09513(12) 0.0313(5) Uani 1 1 d .
F35 F 0.63707(14) 1.07261(12) 0.11968(9) 0.0471(4) Uani 1 1 d .
C36 C 0.69223(19) 0.89032(19) 0.07701(12) 0.0268(4) Uani 1 1 d .
F36 F 0.79753(12) 0.94292(11) 0.08539(9) 0.0400(3) Uani 1 1 d .

loop_
_atom_site_aniso_label
_atom_site_aniso_U_11
_atom_site_aniso_U_22
_atom_site_aniso_U_33
_atom_site_aniso_U_23
_atom_site_aniso_U_13
_atom_site_aniso_U_12
P1 0.0224(3) 0.0250(3) 0.0232(2) -0.00519(19) 0.00732(19) -0.0039(2)
C1 0.0329(11) 0.0314(11) 0.0299(10) -0.0076(9) 0.0095(9) -0.0118(9)
C2 0.0461(14) 0.0313(13) 0.0502(14) -0.0016(10) 0.0149(12) -0.0118(11)
C3 0.0262(10) 0.0262(10) 0.0256(9) 0.0014(8) 0.0083(8) 0.0017(8)
C4 0.0307(12) 0.0511(15) 0.0282(11) 0.0066(10) 0.0061(9) 0.0051(11)
C5 0.0286(11) 0.0374(12) 0.0247(9) -0.0105(9) 0.0104(8) -0.0067(9)
C6 0.0306(12) 0.0569(16) 0.0296(11) -0.0089(10) 0.0123(9) -0.0003(11)
B1 0.0217(11) 0.0210(10) 0.0237(10) -0.0031(8) 0.0081(8) -0.0020(8)
C11 0.0244(10) 0.0243(10) 0.0244(9) -0.0036(7) 0.0105(8) -0.0051(8)
C12 0.0262(10) 0.0265(10) 0.0251(9) -0.0031(8) 0.0115(8) -0.0020(8)
F12 0.0329(7) 0.0346(7) 0.0267(6) -0.0032(5) 0.0089(5) 0.0080(5)
C13 0.0332(11) 0.0278(11) 0.0290(10) -0.0071(8) 0.0144(9) -0.0022(9)
F13 0.0497(8) 0.0332(7) 0.0374(7) -0.0126(6) 0.0168(6) 0.0043(6)
C14 0.0327(11) 0.0397(13) 0.0260(10) -0.0113(9) 0.0117(9) -0.0100(10)
C15 0.0236(10) 0.0406(12) 0.0258(10) -0.0009(9) 0.0062(8) -0.0040(9)
F15 0.0327(7) 0.0579(9) 0.0289(7) -0.0031(6) 0.0019(5) 0.0044(6)
C16 0.0254(10) 0.0288(11) 0.0302(10) -0.0048(8) 0.0119(8) -0.0003(8)
F16 0.0387(8) 0.0371(8) 0.0329(7) -0.0028(5) 0.0056(6) 0.0125(6)
C21 0.0219(10) 0.0209(9) 0.0254(9) 0.0010(7) 0.0087(8) 0.0011(7)
C22 0.0324(11) 0.0232(10) 0.0228(9) 0.0014(7) 0.0091(8) -0.0040(8)
F22 0.0493(8) 0.0362(7) 0.0221(6) -0.0037(5) 0.0109(5) -0.0171(6)
C23 0.0274(11) 0.0253(10) 0.0289(10) 0.0007(8) 0.0013(8) -0.0046(8)
F23 0.0401(8) 0.0417(8) 0.0333(7) -0.0005(6) -0.0016(6) -0.0187(6)
C24 0.0208(10) 0.0290(11) 0.0387(11) 0.0072(9) 0.0086(8) -0.0023(8)
C25 0.0279(11) 0.0331(11) 0.0271(10) 0.0079(8) 0.0128(8) 0.0013(9)
F25 0.0395(8) 0.0640(10) 0.0304(7) 0.0097(6) 0.0163(6) -0.0133(7)
C26 0.0226(10) 0.0283(10) 0.0227(9) 0.0017(8) 0.0043(7) 0.0001(8)
F26 0.0323(7) 0.0594(9) 0.0219(6) 0.0047(6) 0.0042(5) -0.0141(6)
C31 0.0252(10) 0.0220(10) 0.0220(9) -0.0005(7) 0.0087(8) -0.0019(8)
C32 0.0251(10) 0.0216(10) 0.0261(9) -0.0025(7) 0.0071(8) -0.0014(8)
F32 0.0233(6) 0.0262(6) 0.0444(7) -0.0117(5) 0.0104(5) -0.0065(5)
C33 0.0222(10) 0.0333(11) 0.0278(10) -0.0005(8) 0.0068(8) 0.0012(8)
F33 0.0210(6) 0.0457(8) 0.0584(9) -0.0104(7) 0.0137(6) -0.0005(6)
C34 0.0339(12) 0.0294(11) 0.0294(10) -0.0012(8) 0.0113(9) 0.0099(9)
C35 0.0430(13) 0.0191(10) 0.0336(11) -0.0036(8) 0.0139(10) -0.0009(9)
F35 0.0583(9) 0.0206(7) 0.0686(10) -0.0127(6) 0.0279(8) -0.0024(6)
C36 0.0294(11) 0.0236(10) 0.0305(10) -0.0003(8) 0.0134(8) -0.0046(8)
F36 0.0397(8) 0.0250(7) 0.0626(9) -0.0114(6) 0.0264(7) -0.0130(6)

loop_
_atom_type_symbol
_atom_type_description
_atom_type_scat_dispersion_real
_atom_type_scat_dispersion_imag
_atom_type_scat_source
C C 0.0033 0.0016 'International Tables Vol C Tables 4.2.6.8 and 6.1.1.4'
H H 0.0000 0.0000 'International Tables Vol C Tables 4.2.6.8 and 6.1.1.4'
B B 0.0013 0.0007 'International Tables Vol C Tables 4.2.6.8 and 6.1.1.4'
F F 0.0171 0.0103 'International Tables Vol C Tables 4.2.6.8 and 6.1.1.4'
P P 0.1023 0.0942 'International Tables Vol C Tables 4.2.6.8 and 6.1.1.4'

loop_
_geom_angle_atom_site_label_1
_geom_angle_atom_site_label_2
_geom_angle_atom_site_label_3
_geom_angle
C1 P1 C5 104.68(10)
C1 P1 C3 105.55(10)
C5 P1 C3 107.79(10)
C1 P1 B1 112.39(10)
C5 P1 B1 112.79(10)
C3 P1 B1 113.01(9)
C2 C1 P1 114.32(16)
C4 C3 P1 117.96(15)
C6 C5 P1 117.09(15)
C31 B1 C21 114.28(16)
C31 B1 C11 111.57(16)
C21 B1 C11 108.66(16)
C31 B1 P1 103.56(13)
C21 B1 P1 108.61(13)
C11 B1 P1 109.99(13)
C12 C11 C16 113.04(18)
C12 C11 B1 122.25(18)
C16 C11 B1 124.33(18)
F12 C12 C11 119.50(17)
F12 C12 C13 116.43(18)
C11 C12 C13 124.0(2)
F13 C13 C14 120.00(18)
F13 C13 C12 118.78(19)
C14 C13 C12 121.2(2)
C13 C14 C15 116.54(19)
F15 C15 C14 119.70(19)
F15 C15 C16 118.6(2)
C14 C15 C16 121.7(2)
F16 C16 C15 115.98(19)
F16 C16 C11 120.53(18)
C15 C16 C11 123.4(2)
C22 C21 C26 111.93(18)
C22 C21 B1 123.37(17)
C26 C21 B1 124.69(17)
F22 C22 C23 116.30(18)
F22 C22 C21 118.66(18)
C23 C22 C21 125.02(19)
F23 C23 C22 119.62(19)
F23 C23 C24 119.38(19)
C22 C23 C24 121.00(19)
C25 C24 C23 116.18(19)
F25 C25 C24 119.53(19)
F25 C25 C26 118.14(19)
C24 C25 C26 122.33(19)
F26 C26 C25 115.10(17)
F26 C26 C21 121.39(18)
C25 C26 C21 123.51(18)
C36 C31 C32 112.57(18)
C36 C31 B1 126.21(18)
C32 C31 B1 121.22(17)
F32 C32 C33 116.34(18)
F32 C32 C31 119.05(17)
C33 C32 C31 124.61(19)
F33 C33 C32 119.19(19)
F33 C33 C34 119.43(19)
C32 C33 C34 121.4(2)
C35 C34 C33 115.89(19)
F35 C35 C34 119.4(2)
F35 C35 C36 118.4(2)
C34 C35 C36 122.2(2)
F36 C36 C35 115.41(18)
F36 C36 C31 121.29(18)
C35 C36 C31 123.3(2)

loop_
_geom_bond_atom_site_label_1
_geom_bond_atom_site_label_2
_geom_bond_distance
P1 C1 1.821(2)
P1 C5 1.843(2)
P1 C3 1.845(2)
P1 B1 2.077(2)
C1 C2 1.527(3)
C3 C4 1.524(3)
C5 C6 1.518(3)
B1 C31 1.650(3)
B1 C21 1.651(3)
B1 C11 1.651(3)
C11 C12 1.386(3)
C11 C16 1.396(3)
C12 F12 1.355(2)
C12 C13 1.388(3)
C13 F13 1.350(2)
C13 C14 1.367(3)
C14 C15 1.375(3)
C15 F15 1.353(3)
C15 C16 1.381(3)
C16 F16 1.351(2)
C21 C22 1.398(3)
C21 C26 1.400(3)
C22 F22 1.353(2)
C22 C23 1.372(3)
C23 F23 1.346(2)
C23 C24 1.375(3)
C24 C25 1.370(3)
C25 F25 1.354(2)
C25 C26 1.377(3)
C26 F26 1.354(2)
C31 C36 1.393(3)
C31 C32 1.395(3)
C32 F32 1.357(2)
C32 C33 1.374(3)
C33 F33 1.349(2)
C33 C34 1.375(3)
C34 C35 1.374(3)
C35 F35 1.349(2)
C35 C36 1.385(3)
C36 F36 1.352(2)
